data_7025878
loop_
_publ_author_name
'Garc\'ia-Bueno, Roc\'io'
'Santana, M. Dolores'
'S\'anchez, Gregorio'
'Garc\'ia, Joaqu\'in'
'Garc\'ia, Gabriel'
'P\'erez, Jos\'e'
'Garc\'ia, Luis'

_publ_section_title
;
 Mono- and bidentate imidates of five-coordinate nickel(II) with
 macrocyclic ligands: spectroscopic and photophysical properties.
;
_journal_issue 24
_journal_name_full 'Dalton transactions (Cambridge, England : 2003)'
_journal_page_first 5728
_journal_page_last 5736
_journal_paper_doi 10.1039/c0dt00036a
_journal_volume 39
_journal_year 2010
_chemical_formula_sum 'C26.5 H37 F6 N4 Ni O2.5 P'
_chemical_formula_weight 655.28
_chemical_name_systematic
;
?
;
_space_group_IT_number 14
_symmetry_cell_setting monoclinic
_symmetry_space_group_name_Hall '-P 2ybc'
_symmetry_space_group_name_H-M 'P 1 21/c 1'
_atom_sites_solution_hydrogens geom
_atom_sites_solution_primary direct
_atom_sites_solution_secondary difmap
_audit_creation_method SHELXL-97
_cell_angle_alpha 90.00
_cell_angle_beta 94.5620(10)
_cell_angle_gamma 90.00
_cell_formula_units_Z 4
_cell_length_a 7.9767(4)
_cell_length_b 14.7743(7)
_cell_length_c 24.1568(11)
_cell_measurement_temperature 100(2)
_cell_volume 2837.9(2)
_computing_structure_refinement 'SHELXL-97 (Sheldrick, 1997)'
_diffrn_ambient_temperature 100(2)
_diffrn_measured_fraction_theta_full 0.000
_diffrn_measured_fraction_theta_max 0.941
_diffrn_radiation_monochromator graphite
_diffrn_radiation_source 'fine-focus sealed tube'
_diffrn_radiation_type MoK\a
_diffrn_radiation_wavelength 0.71073
_diffrn_reflns_av_R_equivalents 0.0497
_diffrn_reflns_av_sigmaI/netI 0.0455
_diffrn_reflns_limit_h_max 10
_diffrn_reflns_limit_h_min -10
_diffrn_reflns_limit_k_max 18
_diffrn_reflns_limit_k_min -18
_diffrn_reflns_limit_l_max 31
_diffrn_reflns_limit_l_min -30
_diffrn_reflns_number 32147
_diffrn_reflns_theta_full 0.50
_diffrn_reflns_theta_max 28.18
_diffrn_reflns_theta_min 1.62
_exptl_absorpt_coefficient_mu 0.814
_exptl_absorpt_correction_T_max 0.9377
_exptl_absorpt_correction_T_min 0.8607
_exptl_absorpt_correction_type multi-scan
_exptl_crystal_density_diffrn 1.534
_exptl_crystal_density_method 'not measured'
_exptl_crystal_F_000 1364
_exptl_crystal_size_max 0.19
_exptl_crystal_size_mid 0.17
_exptl_crystal_size_min 0.08
_refine_diff_density_max 0.833
_refine_diff_density_min -0.508
_refine_diff_density_rms 0.087
_refine_ls_extinction_method none
_refine_ls_goodness_of_fit_ref 0.905
_refine_ls_hydrogen_treatment constr
_refine_ls_matrix_type full
_refine_ls_number_parameters 379
_refine_ls_number_reflns 6571
_refine_ls_number_restraints 0
_refine_ls_restrained_S_all 0.905
_refine_ls_R_factor_all 0.0638
_refine_ls_R_factor_gt 0.0481
_refine_ls_shift/su_max 0.001
_refine_ls_shift/su_mean 0.000
_refine_ls_structure_factor_coef Fsqd
_refine_ls_weighting_details 'calc w=1/[\s^2^(Fo^2^)+(0.0882P)^2^+4.2712P] where P=(Fo^2^+2Fc^2^)/3'
_refine_ls_weighting_scheme calc
_refine_ls_wR_factor_gt 0.1261
_refine_ls_wR_factor_ref 0.1375
_reflns_number_gt 5279
_reflns_number_total 6571
_reflns_threshold_expression >2sigma(I)
_cod_data_source_file c0dt00036a.txt
_cod_data_source_block complex4b
_cod_original_sg_symbol_H-M P21/c
_cod_original_formula_sum 'C26.50 H37 F6 N4 Ni O2.50 P'
_cod_database_code 7025878

loop_
_symmetry_equiv_pos_as_xyz
'x, y, z'
'-x, y+1/2, -z+1/2'
'-x, -y, -z'
'x, -y-1/2, z-1/2'

loop_
_atom_site_label
_atom_site_type_symbol
_atom_site_fract_x
_atom_site_fract_y
_atom_site_fract_z
_atom_site_U_iso_or_equiv
_atom_site_adp_type
_atom_site_occupancy
_atom_site_symmetry_multiplicity
_atom_site_calc_flag
_atom_site_refinement_flags
C13 C 0.4371(4) 0.9790(2) 0.24938(12) 0.0245(6) Uani 1 1 d .
H13A H 0.5433 1.0097 0.2438 0.037 Uiso 1 1 calc R
H13B H 0.4277 0.9697 0.2892 0.037 Uiso 1 1 calc R
H13C H 0.3429 1.0162 0.2340 0.037 Uiso 1 1 calc R
C11 C 0.3650(4) 0.9098(2) 0.01677(12) 0.0246(6) Uani 1 1 d .
H11A H 0.3249 0.9725 0.0143 0.037 Uiso 1 1 calc R
H11B H 0.3757 0.8862 -0.0207 0.037 Uiso 1 1 calc R
H11C H 0.4748 0.9079 0.0380 0.037 Uiso 1 1 calc R
Ni1 Ni 0.46244(4) 0.90683(2) 0.138121(14) 0.01329(11) Uani 1 1 d .
P1 P 1.06681(9) 0.57113(5) 0.17322(3) 0.01875(17) Uani 1 1 d .
O2 O 0.2348(2) 1.10161(13) 0.09421(9) 0.0223(4) Uani 1 1 d .
F1 F 0.9953(3) 0.65209(14) 0.20805(9) 0.0375(5) Uani 1 1 d .
O1 O 0.7215(2) 0.97063(13) 0.15155(8) 0.0193(4) Uani 1 1 d .
N4 N 0.4826(3) 1.03996(15) 0.12693(9) 0.0156(5) Uani 1 1 d .
N1 N 0.5240(3) 0.77943(16) 0.12375(10) 0.0179(5) Uani 1 1 d .
N2 N 0.2250(3) 0.89273(15) 0.10220(9) 0.0158(5) Uani 1 1 d .
H2 H 0.1875 0.9515 0.0952 0.019 Uiso 1 1 calc R
F5 F 0.8865(3) 0.52302(14) 0.17005(10) 0.0452(6) Uani 1 1 d .
N3 N 0.4331(3) 0.88943(16) 0.22051(9) 0.0178(5) Uani 1 1 d .
C14 C 0.6503(3) 1.04486(17) 0.14001(11) 0.0157(5) Uani 1 1 d .
F6 F 1.2447(3) 0.62070(14) 0.17498(10) 0.0428(5) Uani 1 1 d .
C18 C 0.7389(3) 1.13247(18) 0.14049(11) 0.0161(5) Uani 1 1 d .
F4 F 1.1233(3) 0.51809(16) 0.22812(10) 0.0501(6) Uani 1 1 d .
C17 C 0.6428(3) 1.20961(17) 0.12217(10) 0.0152(5) Uani 1 1 d .
C21 C 0.8966(4) 1.30075(19) 0.13787(11) 0.0199(6) Uani 1 1 d .
H21 H 0.9520 1.3576 0.1371 0.024 Uiso 1 1 calc R
F2 F 1.1388(3) 0.49133(14) 0.13772(10) 0.0481(6) Uani 1 1 d .
C25 C 0.3794(4) 1.27688(19) 0.08697(12) 0.0214(6) Uani 1 1 d .
H25 H 0.2631 1.2715 0.0755 0.026 Uiso 1 1 calc R
C2 C 0.2990(4) 0.75326(19) 0.05050(12) 0.0208(6) Uani 1 1 d .
H2A H 0.2033 0.7170 0.0620 0.025 Uiso 1 1 calc R
H2B H 0.3193 0.7333 0.0125 0.025 Uiso 1 1 calc R
C8 C 0.6092(4) 0.7443(2) 0.22172(13) 0.0254(6) Uani 1 1 d .
H8A H 0.5055 0.7075 0.2215 0.030 Uiso 1 1 calc R
H8B H 0.6976 0.7128 0.2455 0.030 Uiso 1 1 calc R
C22 C 0.7241(3) 1.29484(18) 0.12011(11) 0.0168(5) Uani 1 1 d .
C16 C 0.4690(3) 1.20165(18) 0.10559(11) 0.0171(5) Uani 1 1 d .
C23 C 0.6263(4) 1.37073(19) 0.10115(12) 0.0221(6) Uani 1 1 d .
H23 H 0.6781 1.4285 0.0999 0.026 Uiso 1 1 calc R
C15 C 0.3854(3) 1.11200(17) 0.10837(11) 0.0160(5) Uani 1 1 d .
F3 F 1.0073(3) 0.62527(17) 0.11750(9) 0.0494(6) Uani 1 1 d .
C19 C 0.9070(3) 1.14017(19) 0.15699(11) 0.0188(5) Uani 1 1 d .
H19 H 0.9701 1.0882 0.1689 0.023 Uiso 1 1 calc R
C10 C 0.0688(4) 0.8531(2) 0.01133(13) 0.0283(7) Uani 1 1 d .
H10A H 0.0279 0.9156 0.0078 0.042 Uiso 1 1 calc R
H10B H -0.0126 0.8164 0.0297 0.042 Uiso 1 1 calc R
H10C H 0.0826 0.8283 -0.0257 0.042 Uiso 1 1 calc R
C6 C 0.2707(4) 0.8433(2) 0.22888(12) 0.0234(6) Uani 1 1 d .
H6A H 0.2512 0.8462 0.2688 0.028 Uiso 1 1 calc R
H6B H 0.2811 0.7787 0.2189 0.028 Uiso 1 1 calc R
C3 C 0.2390(4) 0.85171(19) 0.04598(11) 0.0190(6) Uani 1 1 d .
C12 C 0.5062(4) 0.6289(2) 0.07965(14) 0.0300(7) Uani 1 1 d .
H12A H 0.6058 0.6157 0.1048 0.045 Uiso 1 1 calc R
H12B H 0.5333 0.6204 0.0411 0.045 Uiso 1 1 calc R
H12C H 0.4148 0.5879 0.0877 0.045 Uiso 1 1 calc R
C1 C 0.4518(4) 0.72581(19) 0.08786(12) 0.0199(6) Uani 1 1 d .
C24 C 0.4594(4) 1.36218(19) 0.08475(13) 0.0242(6) Uani 1 1 d .
H24 H 0.3966 1.4137 0.0718 0.029 Uiso 1 1 calc R
C5 C 0.1172(3) 0.8826(2) 0.19543(12) 0.0206(6) Uani 1 1 d .
H5A H 0.0150 0.8655 0.2137 0.025 Uiso 1 1 calc R
H5B H 0.1254 0.9495 0.1961 0.025 Uiso 1 1 calc R
C20 C 0.9855(4) 1.22542(19) 0.15624(12) 0.0199(6) Uani 1 1 d .
H20 H 1.1011 1.2309 0.1686 0.024 Uiso 1 1 calc R
C4 C 0.0969(3) 0.85157(19) 0.13555(12) 0.0203(6) Uani 1 1 d .
H4A H 0.1070 0.7848 0.1342 0.024 Uiso 1 1 calc R
H4B H -0.0166 0.8682 0.1192 0.024 Uiso 1 1 calc R
C7 C 0.5760(4) 0.8359(2) 0.24786(12) 0.0225(6) Uani 1 1 d .
H7A H 0.5538 0.8258 0.2871 0.027 Uiso 1 1 calc R
H7B H 0.6796 0.8727 0.2477 0.027 Uiso 1 1 calc R
C9 C 0.6639(3) 0.74806(19) 0.16260(13) 0.0218(6) Uani 1 1 d .
H9A H 0.7606 0.7898 0.1612 0.026 Uiso 1 1 calc R
H9B H 0.7003 0.6871 0.1514 0.026 Uiso 1 1 calc R
C26 C 0.0143(6) 0.4163(3) 0.01344(17) 0.0504(11) Uani 1 1 d .
H26A H 0.1061 0.3724 0.0193 0.076 Uiso 1 1 calc R
H26B H -0.0665 0.3950 -0.0164 0.076 Uiso 1 1 calc R
H26C H -0.0423 0.4230 0.0478 0.076 Uiso 1 1 calc R
C27 C 0.0851(8) 0.5070(5) -0.0026(2) 0.0300(14) Uani 0.50 1 d P
O3 O 0.2348(6) 0.5112(4) -0.0046(2) 0.0382(11) Uani 0.50 1 d P

loop_
_atom_site_aniso_label
_atom_site_aniso_U_11
_atom_site_aniso_U_22
_atom_site_aniso_U_33
_atom_site_aniso_U_23
_atom_site_aniso_U_13
_atom_site_aniso_U_12
C13 0.0305(16) 0.0234(15) 0.0202(14) -0.0041(12) 0.0052(12) -0.0032(12)
C11 0.0351(17) 0.0232(15) 0.0162(13) 0.0003(11) 0.0064(12) -0.0033(12)
Ni1 0.01462(18) 0.00961(17) 0.01571(18) 0.00047(12) 0.00164(12) -0.00098(12)
P1 0.0223(4) 0.0128(3) 0.0213(4) -0.0004(3) 0.0031(3) -0.0031(3)
O2 0.0168(10) 0.0182(10) 0.0316(12) 0.0013(8) -0.0010(8) -0.0010(7)
F1 0.0361(11) 0.0344(11) 0.0411(11) -0.0118(9) -0.0020(9) 0.0118(9)
O1 0.0206(10) 0.0130(9) 0.0243(10) 0.0018(8) 0.0021(8) 0.0009(7)
N4 0.0164(11) 0.0108(10) 0.0197(11) 0.0013(8) 0.0013(9) -0.0010(8)
N1 0.0165(11) 0.0145(11) 0.0229(12) 0.0010(9) 0.0040(9) 0.0007(9)
N2 0.0197(11) 0.0108(10) 0.0172(11) 0.0010(8) 0.0032(9) -0.0010(8)
F5 0.0293(11) 0.0334(11) 0.0738(16) -0.0047(11) 0.0095(10) -0.0097(9)
N3 0.0193(12) 0.0175(11) 0.0163(11) 0.0004(9) 0.0002(9) -0.0021(9)
C14 0.0221(13) 0.0121(12) 0.0132(12) -0.0006(10) 0.0026(10) 0.0001(10)
F6 0.0302(11) 0.0332(11) 0.0651(15) -0.0101(10) 0.0054(10) -0.0101(9)
C18 0.0193(13) 0.0136(12) 0.0156(12) -0.0012(10) 0.0028(10) -0.0020(10)
F4 0.0535(14) 0.0506(14) 0.0467(13) 0.0244(11) 0.0070(11) 0.0177(11)
C17 0.0217(13) 0.0128(12) 0.0113(11) -0.0004(9) 0.0038(10) 0.0000(10)
C21 0.0262(15) 0.0150(13) 0.0191(13) -0.0021(11) 0.0063(11) -0.0069(11)
F2 0.0477(13) 0.0331(11) 0.0666(15) -0.0255(11) 0.0239(11) -0.0066(10)
C25 0.0204(14) 0.0187(14) 0.0250(14) -0.0002(11) -0.0005(11) 0.0010(11)
C2 0.0252(14) 0.0171(13) 0.0201(13) -0.0048(11) 0.0021(11) -0.0048(11)
C8 0.0249(15) 0.0189(14) 0.0310(16) 0.0055(12) -0.0060(12) -0.0003(11)
C22 0.0243(14) 0.0131(12) 0.0137(12) -0.0007(10) 0.0065(10) -0.0012(10)
C16 0.0214(14) 0.0119(12) 0.0180(13) -0.0006(10) 0.0030(10) -0.0008(10)
C23 0.0324(16) 0.0132(13) 0.0213(14) 0.0002(11) 0.0064(12) -0.0013(11)
C15 0.0198(13) 0.0126(12) 0.0159(12) -0.0009(10) 0.0034(10) 0.0003(10)
F3 0.0654(16) 0.0501(14) 0.0312(11) 0.0136(10) -0.0049(10) -0.0069(11)
C19 0.0205(14) 0.0172(13) 0.0189(13) 0.0001(11) 0.0022(11) -0.0007(11)
C10 0.0319(17) 0.0255(16) 0.0263(16) 0.0007(13) -0.0056(13) -0.0010(13)
C6 0.0224(15) 0.0268(15) 0.0213(14) 0.0046(12) 0.0037(11) -0.0049(12)
C3 0.0237(14) 0.0165(13) 0.0166(13) -0.0002(10) -0.0007(11) -0.0029(11)
C12 0.0343(17) 0.0187(15) 0.0373(18) -0.0066(13) 0.0041(14) 0.0014(13)
C1 0.0216(14) 0.0152(13) 0.0233(14) -0.0003(11) 0.0048(11) 0.0004(10)
C24 0.0297(16) 0.0141(13) 0.0290(16) 0.0045(12) 0.0041(12) 0.0046(11)
C5 0.0170(13) 0.0217(14) 0.0240(14) 0.0007(11) 0.0065(11) -0.0026(10)
C20 0.0185(13) 0.0230(14) 0.0184(13) -0.0019(11) 0.0027(10) -0.0055(11)
C4 0.0157(13) 0.0198(14) 0.0254(14) 0.0009(11) 0.0014(11) -0.0028(10)
C7 0.0234(15) 0.0227(15) 0.0206(14) 0.0032(11) -0.0028(11) -0.0018(11)
C9 0.0156(13) 0.0172(13) 0.0319(15) -0.0005(12) -0.0014(11) 0.0020(10)
C26 0.061(3) 0.055(3) 0.034(2) -0.0030(18) -0.0027(18) -0.017(2)
C27 0.033(4) 0.042(4) 0.014(3) 0.001(3) -0.003(2) -0.006(3)
O3 0.032(3) 0.047(3) 0.035(3) 0.009(2) 0.002(2) -0.004(2)

loop_
_atom_type_symbol
_atom_type_description
_atom_type_scat_dispersion_real
_atom_type_scat_dispersion_imag
_atom_type_scat_source
C C 0.0033 0.0016 'International Tables Vol C Tables 4.2.6.8 and 6.1.1.4'
H H 0.0000 0.0000 'International Tables Vol C Tables 4.2.6.8 and 6.1.1.4'
F F 0.0171 0.0103 'International Tables Vol C Tables 4.2.6.8 and 6.1.1.4'
N N 0.0061 0.0033 'International Tables Vol C Tables 4.2.6.8 and 6.1.1.4'
Ni Ni 0.3393 1.1124 'International Tables Vol C Tables 4.2.6.8 and 6.1.1.4'
O O 0.0106 0.0060 'International Tables Vol C Tables 4.2.6.8 and 6.1.1.4'
P P 0.1023 0.0942 'International Tables Vol C Tables 4.2.6.8 and 6.1.1.4'

loop_
_geom_angle_atom_site_label_1
_geom_angle_atom_site_label_2
_geom_angle_atom_site_label_3
_geom_angle
_geom_angle_site_symmetry_1
_geom_angle_site_symmetry_3
N1 Ni1 N4 152.74(10) . .
N1 Ni1 N2 93.64(9) . .
N4 Ni1 N2 97.23(9) . .
N1 Ni1 N3 95.76(9) . .
N4 Ni1 N3 105.88(9) . .
N2 Ni1 N3 103.23(9) . .
N1 Ni1 O1 100.58(8) . .
N4 Ni1 O1 61.80(8) . .
N2 Ni1 O1 155.64(8) . .
N3 Ni1 O1 94.96(8) . .
F4 P1 F2 89.65(14) . .
F4 P1 F6 90.66(13) . .
F2 P1 F6 89.79(12) . .
F4 P1 F1 91.11(12) . .
F2 P1 F1 179.15(13) . .
F6 P1 F1 89.80(11) . .
F4 P1 F5 90.86(13) . .
F2 P1 F5 90.36(12) . .
F6 P1 F5 178.47(14) . .
F1 P1 F5 90.03(12) . .
F4 P1 F3 179.40(14) . .
F2 P1 F3 90.72(14) . .
F6 P1 F3 89.81(13) . .
F1 P1 F3 88.53(12) . .
F5 P1 F3 88.67(13) . .
C14 O1 Ni1 86.58(16) . .
C14 N4 C15 123.9(2) . .
C14 N4 Ni1 96.33(16) . .
C15 N4 Ni1 139.50(18) . .
C1 N1 C9 121.0(2) . .
C1 N1 Ni1 127.08(19) . .
C9 N1 Ni1 111.87(18) . .
C4 N2 C3 115.5(2) . .
C4 N2 Ni1 118.04(17) . .
C3 N2 Ni1 107.12(16) . .
C13 N3 C6 109.1(2) . .
C13 N3 C7 106.0(2) . .
C6 N3 C7 109.7(2) . .
C13 N3 Ni1 110.13(17) . .
C6 N3 Ni1 110.98(17) . .
C7 N3 Ni1 110.80(17) . .
O1 C14 N4 115.3(2) . .
O1 C14 C18 123.8(2) . .
N4 C14 C18 120.9(2) . .
C19 C18 C17 120.9(2) . .
C19 C18 C14 122.1(2) . .
C17 C18 C14 117.0(2) . .
C22 C17 C16 120.2(2) . .
C22 C17 C18 119.0(2) . .
C16 C17 C18 120.8(2) . .
C20 C21 C22 120.9(3) . .
C16 C25 C24 120.5(3) . .
C1 C2 C3 121.9(2) . .
C7 C8 C9 115.3(2) . .
C21 C22 C17 118.8(2) . .
C21 C22 C23 123.1(3) . .
C17 C22 C23 118.1(3) . .
C25 C16 C17 119.7(2) . .
C25 C16 C15 120.7(2) . .
C17 C16 C15 119.6(2) . .
C24 C23 C22 121.2(3) . .
O2 C15 N4 120.5(2) . .
O2 C15 C16 122.0(2) . .
N4 C15 C16 117.5(2) . .
C18 C19 C20 119.7(3) . .
N3 C6 C5 115.1(2) . .
N2 C3 C11 106.8(2) . .
N2 C3 C2 111.4(2) . .
C11 C3 C2 110.6(2) . .
N2 C3 C10 111.2(2) . .
C11 C3 C10 108.9(2) . .
C2 C3 C10 108.0(2) . .
N1 C1 C2 122.5(2) . .
N1 C1 C12 123.9(3) . .
C2 C1 C12 113.6(2) . .
C23 C24 C25 120.3(3) . .
C4 C5 C6 114.2(2) . .
C21 C20 C19 120.7(3) . .
N2 C4 C5 111.7(2) . .
N3 C7 C8 115.9(2) . .
N1 C9 C8 110.4(2) . .
O3 C27 C27 173.8(9) . 3_565
O3 C27 C26 120.1(6) . 3_565
C27 C27 C26 65.9(6) 3_565 3_565
O3 C27 C26 116.6(6) . .
C27 C27 C26 57.3(5) 3_565 .
C26 C27 C26 123.2(5) 3_565 .

loop_
_geom_bond_atom_site_label_1
_geom_bond_atom_site_label_2
_geom_bond_distance
_geom_bond_site_symmetry_2
C13 N3 1.494(4) .
C11 C3 1.536(4) .
Ni1 N1 1.983(2) .
Ni1 N4 1.994(2) .
Ni1 N2 2.030(2) .
Ni1 N3 2.039(2) .
Ni1 O1 2.271(2) .
P1 F4 1.575(2) .
P1 F2 1.592(2) .
P1 F6 1.595(2) .
P1 F1 1.594(2) .
P1 F5 1.600(2) .
P1 F3 1.605(2) .
O2 C15 1.232(3) .
O1 C14 1.256(3) .
N4 C14 1.352(3) .
N4 C15 1.371(3) .
N1 C1 1.277(4) .
N1 C9 1.475(3) .
N2 C4 1.481(3) .
N2 C3 1.500(3) .
N3 C6 1.492(4) .
N3 C7 1.497(4) .
C14 C18 1.474(4) .
C18 C19 1.373(4) .
C18 C17 1.424(4) .
C17 C22 1.419(4) .
C17 C16 1.417(4) .
C21 C20 1.374(4) .
C21 C22 1.411(4) .
C25 C16 1.378(4) .
C25 C24 1.415(4) .
C2 C1 1.513(4) .
C2 C3 1.533(4) .
C8 C7 1.525(4) .
C8 C9 1.527(4) .
C22 C23 1.421(4) .
C16 C15 1.487(4) .
C23 C24 1.365(4) .
C19 C20 1.407(4) .
C10 C3 1.537(4) .
C6 C5 1.527(4) .
C12 C1 1.514(4) .
C5 C4 1.514(4) .
C26 C27 1.515(8) .
C27 O3 1.201(8) .
C27 C27 1.388(13) 3_565
C27 C26 1.396(8) 3_565
